data_4028631
loop_
_publ_author_name
'Estela \'Alvarez'
'Patricia Garc\'ia-Garc\'ia'
'Manuel A. Fern\'andez-Rodr\'iguez'
'Roberto Sanz'

_publ_section_title
;
 Regioselective Synthesis of Elusive 4,9-Dihydro-1H-Carbazoles by
 Gold-Catalyzed Cycloisomerization of 3-Allenylmethylindoles
;
_journal_name_full 'Journal of Organic Chemistry'
_journal_page_first 9758
_journal_page_last 9771
_journal_paper_doi 10.1021/jo401388b
_journal_volume 78
_journal_year 2013
_chemical_formula_moiety 'C23 H19 N'
_chemical_formula_sum 'C23 H19 N'
_chemical_formula_weight 309.39
_chemical_name_systematic
; 
 ? 
;
_space_group_IT_number 33
_symmetry_cell_setting orthorhombic
_symmetry_space_group_name_Hall 'P 2c -2n'
_symmetry_space_group_name_H-M 'P n a 21'
_atom_sites_solution_hydrogens geom
_atom_sites_solution_primary direct
_atom_sites_solution_secondary difmap
_audit_creation_method SHELXL-97
_cell_angle_alpha 90.00
_cell_angle_beta 90.00
_cell_angle_gamma 90.00
_cell_formula_units_Z 4
_cell_length_a 17.627(4)
_cell_length_b 16.321(4)
_cell_length_c 5.5951(12)
_cell_measurement_reflns_used 4331
_cell_measurement_temperature 173(2)
_cell_measurement_theta_max 25.30
_cell_measurement_theta_min 2.31
_cell_volume 1609.7(6)
_computing_cell_refinement 'Bruker SMART'
_computing_data_collection 'Bruker SMART'
_computing_data_reduction 'Bruker SAINT'
_computing_molecular_graphics 'Bruker SHELXTL'
_computing_publication_material 'Bruker SHELXTL'
_computing_structure_refinement 'SHELXL-97 (Sheldrick, 1997)'
_computing_structure_solution 'SHELXS-97 (Sheldrick, 1990)'
_diffrn_ambient_temperature 173(2)
_diffrn_measured_fraction_theta_full 1.000
_diffrn_measured_fraction_theta_max 1.000
_diffrn_measurement_device_type 'CCD area detector'
_diffrn_measurement_method 'omega scans'
_diffrn_radiation_monochromator graphite
_diffrn_radiation_source 'fine-focus sealed tube'
_diffrn_radiation_type MoK\a
_diffrn_radiation_wavelength 0.71073
_diffrn_reflns_av_R_equivalents 0.0689
_diffrn_reflns_av_sigmaI/netI 0.0327
_diffrn_reflns_limit_h_max 20
_diffrn_reflns_limit_h_min -20
_diffrn_reflns_limit_k_max 19
_diffrn_reflns_limit_k_min -19
_diffrn_reflns_limit_l_max 6
_diffrn_reflns_limit_l_min -6
_diffrn_reflns_number 14921
_diffrn_reflns_theta_full 24.99
_diffrn_reflns_theta_max 24.99
_diffrn_reflns_theta_min 1.70
_diffrn_standards_decay_% 0
_exptl_absorpt_coefficient_mu 0.074
_exptl_absorpt_correction_T_max 0.993
_exptl_absorpt_correction_T_min 0.7530
_exptl_absorpt_correction_type multi-scan
_exptl_absorpt_process_details 'SADABS (SHELDRICK, 2001)'
_exptl_crystal_colour colourless
_exptl_crystal_density_diffrn 1.277
_exptl_crystal_description prism
_exptl_crystal_F_000 656
_exptl_crystal_size_max 0.60
_exptl_crystal_size_mid 0.10
_exptl_crystal_size_min 0.10
_refine_diff_density_max 0.158
_refine_diff_density_min -0.143
_refine_diff_density_rms 0.032
_refine_ls_abs_structure_details 'Flack H D (1983), Acta Cryst. A39, 876-881'
_refine_ls_abs_structure_Flack -10(10)
_refine_ls_extinction_method none
_refine_ls_goodness_of_fit_ref 1.066
_refine_ls_hydrogen_treatment constr
_refine_ls_matrix_type full
_refine_ls_number_parameters 218
_refine_ls_number_reflns 1578
_refine_ls_number_restraints 1
_refine_ls_restrained_S_all 1.066
_refine_ls_R_factor_all 0.0359
_refine_ls_R_factor_gt 0.0337
_refine_ls_shift/su_max 0.000
_refine_ls_shift/su_mean 0.000
_refine_ls_structure_factor_coef Fsqd
_refine_ls_weighting_details 'calc w=1/[\s^2^(Fo^2^)+(0.0374P)^2^+0.4164P] where P=(Fo^2^+2Fc^2^)/3'
_refine_ls_weighting_scheme calc
_refine_ls_wR_factor_gt 0.0803
_refine_ls_wR_factor_ref 0.0828
_reflns_number_gt 1498
_reflns_number_total 1578
_reflns_threshold_expression >2sigma(I)
_cod_data_source_file jo401388b_si_002.cif
_cod_data_source_block datosm
_cod_original_sg_symbol_Hall 'P 2c -2n '
_cod_database_code 4028631

loop_
_symmetry_equiv_pos_as_xyz
'x, y, z'
'-x, -y, z+1/2'
'x+1/2, -y+1/2, z'
'-x+1/2, y+1/2, z+1/2'

loop_
_atom_site_label
_atom_site_type_symbol
_atom_site_fract_x
_atom_site_fract_y
_atom_site_fract_z
_atom_site_U_iso_or_equiv
_atom_site_adp_type
_atom_site_occupancy
_atom_site_symmetry_multiplicity
_atom_site_calc_flag
_atom_site_refinement_flags
N1 N 0.25491(10) -0.02436(10) 0.1116(4) 0.0265(4) Uani 1 1 d .
C1 C 0.28868(12) 0.05151(13) 0.1327(5) 0.0242(5) Uani 1 1 d .
C2 C 0.34375(13) 0.08817(14) -0.0109(5) 0.0308(6) Uani 1 1 d .
H2 H 0.3654 0.0600 -0.1429 0.037 Uiso 1 1 calc R
C3 C 0.36550(13) 0.16690(15) 0.0461(5) 0.0342(6) Uani 1 1 d .
H3 H 0.4024 0.1938 -0.0496 0.041 Uiso 1 1 calc R
C4 C 0.33428(13) 0.20794(15) 0.2420(5) 0.0331(6) Uani 1 1 d .
H4 H 0.3506 0.2621 0.2771 0.040 Uiso 1 1 calc R
C5 C 0.28021(12) 0.17147(13) 0.3855(5) 0.0290(5) Uani 1 1 d .
H5 H 0.2598 0.1999 0.5192 0.035 Uiso 1 1 calc R
C6 C 0.25592(12) 0.09190(13) 0.3308(4) 0.0230(5) Uani 1 1 d .
C7 C 0.20007(12) 0.03697(13) 0.4270(5) 0.0237(5) Uani 1 1 d .
C8 C 0.20074(12) -0.03149(13) 0.2888(4) 0.0242(5) Uani 1 1 d .
C9 C 0.14922(14) -0.10342(13) 0.3144(5) 0.0322(6) Uani 1 1 d .
H9A H 0.1791 -0.1526 0.3569 0.039 Uiso 1 1 calc R
H9B H 0.1232 -0.1141 0.1607 0.039 Uiso 1 1 calc R
C10 C 0.09163(14) -0.08668(14) 0.5054(5) 0.0341(6) Uani 1 1 d .
H10 H 0.0527 -0.1262 0.5281 0.041 Uiso 1 1 calc R
C11 C 0.09080(13) -0.02105(13) 0.6452(5) 0.0336(6) Uani 1 1 d .
H11 H 0.0512 -0.0172 0.7597 0.040 Uiso 1 1 calc R
C12 C 0.14793(12) 0.04829(13) 0.6373(5) 0.0267(5) Uani 1 1 d .
H12 H 0.1793 0.0453 0.7859 0.032 Uiso 1 1 calc R
C13 C 0.10963(11) 0.13184(12) 0.6317(5) 0.0238(5) Uani 1 1 d .
C14 C 0.12485(12) 0.18968(13) 0.8012(4) 0.0267(5) Uani 1 1 d .
H14 H 0.1565 0.1760 0.9328 0.032 Uiso 1 1 calc R
C15 C 0.09416(12) 0.27019(13) 0.7843(4) 0.0258(5) Uani 1 1 d .
C16 C 0.04459(12) 0.28902(13) 0.5930(5) 0.0244(5) Uani 1 1 d .
C17 C 0.02836(12) 0.22767(13) 0.4217(5) 0.0286(5) Uani 1 1 d .
H17 H -0.0052 0.2393 0.2932 0.034 Uiso 1 1 calc R
C18 C 0.06073(12) 0.15178(13) 0.4400(5) 0.0274(5) Uani 1 1 d .
H18 H 0.0502 0.1117 0.3216 0.033 Uiso 1 1 calc R
C19 C 0.11374(14) 0.33277(15) 0.9482(5) 0.0349(6) Uani 1 1 d .
H19 H 0.1463 0.3207 1.0788 0.042 Uiso 1 1 calc R
C20 C 0.08619(14) 0.41039(15) 0.9200(5) 0.0371(6) Uani 1 1 d .
H20 H 0.1010 0.4522 1.0284 0.045 Uiso 1 1 calc R
C21 C 0.03624(14) 0.42885(15) 0.7323(5) 0.0339(6) Uani 1 1 d .
H21 H 0.0168 0.4828 0.7160 0.041 Uiso 1 1 calc R
C22 C 0.01552(13) 0.36992(13) 0.5735(5) 0.0290(6) Uani 1 1 d .
H22 H -0.0188 0.3830 0.4481 0.035 Uiso 1 1 calc R
C23 C 0.27490(13) -0.08656(14) -0.0641(5) 0.0321(6) Uani 1 1 d .
H23A H 0.2632 -0.0663 -0.2248 0.048 Uiso 1 1 calc R
H23B H 0.2458 -0.1366 -0.0329 0.048 Uiso 1 1 calc R
H23C H 0.3292 -0.0986 -0.0528 0.048 Uiso 1 1 calc R

loop_
_atom_site_aniso_label
_atom_site_aniso_U_11
_atom_site_aniso_U_22
_atom_site_aniso_U_33
_atom_site_aniso_U_23
_atom_site_aniso_U_13
_atom_site_aniso_U_12
N1 0.0290(10) 0.0216(9) 0.0288(11) -0.0039(9) 0.0013(9) 0.0018(8)
C1 0.0230(10) 0.0231(10) 0.0263(12) -0.0001(11) -0.0046(11) 0.0026(9)
C2 0.0270(12) 0.0337(13) 0.0317(14) -0.0009(11) 0.0055(11) 0.0023(10)
C3 0.0276(12) 0.0322(13) 0.0429(17) 0.0012(12) 0.0076(12) -0.0043(10)
C4 0.0282(12) 0.0249(11) 0.0462(16) -0.0013(12) 0.0015(12) -0.0045(9)
C5 0.0247(11) 0.0282(12) 0.0342(14) -0.0049(11) 0.0020(11) 0.0001(10)
C6 0.0208(10) 0.0216(10) 0.0266(12) 0.0008(10) -0.0017(10) 0.0030(8)
C7 0.0225(10) 0.0217(11) 0.0271(13) 0.0028(10) -0.0012(10) 0.0032(9)
C8 0.0214(10) 0.0226(11) 0.0285(13) 0.0020(10) 0.0004(11) 0.0039(8)
C9 0.0365(12) 0.0226(11) 0.0377(14) -0.0008(12) 0.0030(12) -0.0018(10)
C10 0.0304(12) 0.0237(12) 0.0484(16) 0.0075(12) 0.0057(12) -0.0041(10)
C11 0.0312(12) 0.0276(12) 0.0421(15) 0.0083(13) 0.0111(12) 0.0006(10)
C12 0.0262(11) 0.0251(11) 0.0287(13) 0.0027(11) 0.0009(11) 0.0031(9)
C13 0.0194(10) 0.0248(11) 0.0271(13) 0.0018(11) 0.0076(10) -0.0008(8)
C14 0.0248(11) 0.0312(12) 0.0239(12) 0.0029(11) -0.0010(10) 0.0038(9)
C15 0.0252(11) 0.0266(11) 0.0254(13) -0.0008(10) 0.0052(11) -0.0015(9)
C16 0.0198(10) 0.0253(11) 0.0279(13) 0.0018(10) 0.0031(10) -0.0018(9)
C17 0.0241(11) 0.0294(12) 0.0323(13) -0.0004(12) -0.0056(11) -0.0001(9)
C18 0.0241(11) 0.0254(11) 0.0328(14) -0.0036(11) -0.0029(11) -0.0023(9)
C19 0.0380(13) 0.0367(14) 0.0299(15) -0.0063(12) -0.0039(12) 0.0036(11)
C20 0.0432(14) 0.0306(13) 0.0375(15) -0.0122(13) 0.0027(14) 0.0005(11)
C21 0.0333(13) 0.0257(12) 0.0428(15) -0.0007(12) 0.0064(12) 0.0054(10)
C22 0.0245(11) 0.0281(12) 0.0344(15) 0.0015(11) 0.0029(11) 0.0034(9)
C23 0.0331(12) 0.0285(12) 0.0347(15) -0.0069(12) 0.0013(12) 0.0049(10)

loop_
_atom_type_symbol
_atom_type_description
_atom_type_scat_dispersion_real
_atom_type_scat_dispersion_imag
_atom_type_scat_source
C C 0.0033 0.0000 'International Tables Vol C Tables 4.2.6.8 and 6.1.1.4'
H H 0.0000 0.0000 'International Tables Vol C Tables 4.2.6.8 and 6.1.1.4'
N N 0.0061 0.0000 'International Tables Vol C Tables 4.2.6.8 and 6.1.1.4'

loop_
_geom_angle_atom_site_label_1
_geom_angle_atom_site_label_2
_geom_angle_atom_site_label_3
_geom_angle
C1 N1 C8 108.20(19)
C1 N1 C23 125.4(2)
C8 N1 C23 126.37(18)
N1 C1 C2 129.5(2)
N1 C1 C6 108.0(2)
C2 C1 C6 122.4(2)
C3 C2 C1 117.4(2)
C3 C2 H2 121.3
C1 C2 H2 121.3
C2 C3 C4 121.3(2)
C2 C3 H3 119.4
C4 C3 H3 119.4
C5 C4 C3 121.4(2)
C5 C4 H4 119.3
C3 C4 H4 119.3
C4 C5 C6 118.9(2)
C4 C5 H5 120.6
C6 C5 H5 120.6
C5 C6 C1 118.6(2)
C5 C6 C7 134.9(2)
C1 C6 C7 106.43(19)
C8 C7 C6 107.1(2)
C8 C7 C12 123.45(19)
C6 C7 C12 129.4(2)
C7 C8 N1 110.19(18)
C7 C8 C9 126.0(2)
N1 C8 C9 123.8(2)
C8 C9 C10 109.72(19)
C8 C9 H9A 109.7
C10 C9 H9A 109.7
C8 C9 H9B 109.7
C10 C9 H9B 109.7
H9A C9 H9B 108.2
C11 C10 C9 125.1(2)
C11 C10 H10 117.4
C9 C10 H10 117.4
C10 C11 C12 125.3(2)
C10 C11 H11 117.3
C12 C11 H11 117.3
C7 C12 C11 109.7(2)
C7 C12 C13 111.43(19)
C11 C12 C13 112.01(18)
C7 C12 H12 107.8
C11 C12 H12 107.8
C13 C12 H12 107.8
C14 C13 C18 119.19(19)
C14 C13 C12 121.2(2)
C18 C13 C12 119.5(2)
C13 C14 C15 121.1(2)
C13 C14 H14 119.4
C15 C14 H14 119.4
C19 C15 C16 118.9(2)
C19 C15 C14 122.0(2)
C16 C15 C14 119.0(2)
C17 C16 C15 118.9(2)
C17 C16 C22 122.2(2)
C15 C16 C22 118.9(2)
C18 C17 C16 120.4(2)
C18 C17 H17 119.8
C16 C17 H17 119.8
C17 C18 C13 121.3(2)
C17 C18 H18 119.3
C13 C18 H18 119.3
C20 C19 C15 120.5(2)
C20 C19 H19 119.7
C15 C19 H19 119.7
C19 C20 C21 120.6(2)
C19 C20 H20 119.7
C21 C20 H20 119.7
C22 C21 C20 120.4(2)
C22 C21 H21 119.8
C20 C21 H21 119.8
C21 C22 C16 120.7(2)
C21 C22 H22 119.7
C16 C22 H22 119.7
N1 C23 H23A 109.5
N1 C23 H23B 109.5
H23A C23 H23B 109.5
N1 C23 H23C 109.5
H23A C23 H23C 109.5
H23B C23 H23C 109.5

loop_
_geom_bond_atom_site_label_1
_geom_bond_atom_site_label_2
_geom_bond_distance
N1 C1 1.379(3)
N1 C8 1.382(3)
N1 C23 1.456(3)
C1 C2 1.395(3)
C1 C6 1.413(3)
C2 C3 1.378(3)
C2 H2 0.9500
C3 C4 1.397(4)
C3 H3 0.9500
C4 C5 1.381(3)
C4 H4 0.9500
C5 C6 1.401(3)
C5 H5 0.9500
C6 C7 1.436(3)
C7 C8 1.359(3)
C7 C12 1.504(3)
C8 C9 1.491(3)
C9 C10 1.499(4)
C9 H9A 0.9900
C9 H9B 0.9900
C10 C11 1.326(4)
C10 H10 0.9500
C11 C12 1.516(3)
C11 H11 0.9500
C12 C13 1.522(3)
C12 H12 1.0000
C13 C14 1.365(3)
C13 C18 1.414(3)
C14 C15 1.424(3)
C14 H14 0.9500
C15 C19 1.415(3)
C15 C16 1.416(3)
C16 C17 1.415(3)
C16 C22 1.420(3)
C17 C18 1.368(3)
C17 H17 0.9500
C18 H18 0.9500
C19 C20 1.366(3)
C19 H19 0.9500
C20 C21 1.403(4)
C20 H20 0.9500
C21 C22 1.359(4)
C21 H21 0.9500
C22 H22 0.9500
C23 H23A 0.9800
C23 H23B 0.9800
C23 H23C 0.9800

loop_
_geom_torsion_atom_site_label_1
_geom_torsion_atom_site_label_2
_geom_torsion_atom_site_label_3
_geom_torsion_atom_site_label_4
_geom_torsion
C8 N1 C1 C2 -176.8(2)
C23 N1 C1 C2 4.8(4)
C8 N1 C1 C6 1.2(2)
C23 N1 C1 C6 -177.2(2)
N1 C1 C2 C3 177.4(2)
C6 C1 C2 C3 -0.4(3)
C1 C2 C3 C4 0.8(4)
C2 C3 C4 C5 -0.3(4)
C3 C4 C5 C6 -0.7(4)
C4 C5 C6 C1 1.0(3)
C4 C5 C6 C7 -176.4(3)
N1 C1 C6 C5 -178.7(2)
C2 C1 C6 C5 -0.5(3)
N1 C1 C6 C7 -0.6(2)
C2 C1 C6 C7 177.6(2)
C5 C6 C7 C8 177.4(3)
C1 C6 C7 C8 -0.3(2)
C5 C6 C7 C12 -2.0(4)
C1 C6 C7 C12 -179.7(2)
C6 C7 C8 N1 1.1(2)
C12 C7 C8 N1 -179.4(2)
C6 C7 C8 C9 -176.7(2)
C12 C7 C8 C9 2.8(4)
C1 N1 C8 C7 -1.5(2)
C23 N1 C8 C7 177.0(2)
C1 N1 C8 C9 176.4(2)
C23 N1 C8 C9 -5.2(3)
C7 C8 C9 C10 4.4(3)
N1 C8 C9 C10 -173.1(2)
C8 C9 C10 C11 -5.6(4)
C9 C10 C11 C12 -0.2(4)
C8 C7 C12 C11 -8.2(3)
C6 C7 C12 C11 171.1(2)
C8 C7 C12 C13 -132.8(2)
C6 C7 C12 C13 46.5(3)
C10 C11 C12 C7 7.1(3)
C10 C11 C12 C13 131.4(3)
C7 C12 C13 C14 -113.6(2)
C11 C12 C13 C14 123.0(3)
C7 C12 C13 C18 62.7(3)
C11 C12 C13 C18 -60.7(3)
C18 C13 C14 C15 -1.9(3)
C12 C13 C14 C15 174.4(2)
C13 C14 C15 C19 -175.2(2)
C13 C14 C15 C16 2.6(3)
C19 C15 C16 C17 176.5(2)
C14 C15 C16 C17 -1.3(3)
C19 C15 C16 C22 -0.7(3)
C14 C15 C16 C22 -178.5(2)
C15 C16 C17 C18 -0.6(3)
C22 C16 C17 C18 176.5(2)
C16 C17 C18 C13 1.4(4)
C14 C13 C18 C17 -0.2(3)
C12 C13 C18 C17 -176.5(2)
C16 C15 C19 C20 -1.0(3)
C14 C15 C19 C20 176.8(2)
C15 C19 C20 C21 1.9(4)
C19 C20 C21 C22 -1.0(4)
C20 C21 C22 C16 -0.7(4)
C17 C16 C22 C21 -175.6(2)
C15 C16 C22 C21 1.5(3)
